data_7133068
loop_
_publ_author_name
'Zhao, Chenyang'
'Li, Zujian'
'Ji, Lukang'
'Wang, Hanxiao'
'Ouyang, Guanghui'
'Liu, Minghua'

_publ_section_title
;
 Aggregate-state-dependent photochromism and circularly polarized
 luminescence of a chiral biquinoline amphiphile.
;
_journal_issue 47
_journal_name_full 'Chemical communications (Cambridge, England)'
_journal_page_first 6047
_journal_page_last 6050
_journal_paper_doi 10.1039/d4cc01810a
_journal_volume 60
_journal_year 2024
_chemical_absolute_configuration rm
_chemical_formula_moiety 'C30 H24 N4 O10, 1[C2H6SO]'
_chemical_formula_sum 'C36 H44 N4 O13 S3'
_chemical_formula_weight 836.93
_space_group_crystal_system monoclinic
_space_group_IT_number 4
_space_group_name_Hall 'P 2yb'
_space_group_name_H-M_alt 'P 1 21 1'
_atom_sites_solution_hydrogens mixed
_atom_sites_solution_primary dual
_audit_creation_date 2022-07-14
_audit_creation_method
;
Olex2 1.5
(compiled 2022.04.07 svn.rca3783a0 for OlexSys, GUI svn.r6498)
;
_audit_update_record
;
2024-04-17 deposited with the CCDC.	2024-05-15 downloaded from the CCDC.
;
_cell_angle_alpha 90
_cell_angle_beta 101.092(2)
_cell_angle_gamma 90
_cell_formula_units_Z 2
_cell_length_a 17.0638(3)
_cell_length_b 4.99240(10)
_cell_length_c 23.7104(4)
_cell_measurement_reflns_used 23684
_cell_measurement_temperature 169.99(14)
_cell_measurement_theta_max 76.8120
_cell_measurement_theta_min 2.6180
_cell_volume 1982.14(6)
_computing_cell_refinement 'CrysAlisPro 1.171.41.121a (Rigaku OD, 2021)'
_computing_data_collection 'CrysAlisPro 1.171.41.121a (Rigaku OD, 2021)'
_computing_data_reduction 'CrysAlisPro 1.171.41.121a (Rigaku OD, 2021)'
_computing_molecular_graphics 'Olex2 1.5 (Dolomanov et al., 2009)'
_computing_publication_material 'Olex2 1.5 (Dolomanov et al., 2009)'
_computing_structure_refinement 'SHELXL 2018/3 (Sheldrick, 2015)'
_computing_structure_solution 'SHELXT 2018/2 (Sheldrick, 2018)'
_diffrn_ambient_environment N~2~
_diffrn_ambient_temperature 169.99(14)
_diffrn_detector 'Hybrid Pixel Array Detector'
_diffrn_detector_area_resol_mean 10.0000
_diffrn_detector_type HyPix
_diffrn_measured_fraction_theta_full 0.996
_diffrn_measured_fraction_theta_max 0.976
_diffrn_measurement_details
;
List of Runs (angles in degrees, time in seconds):

  # Type    Start    End  Width  t~exp~   \w     \q     \k     \f   Frames
#--------------------------------------------------------------------------
  1  \w    -88.00  -3.00   0.50    0.11    --  -47.70 111.00 131.00  170
  2  \w      9.00  88.00   0.50    0.11    --   47.70-111.00  37.00  158
  3  \w   -108.00 -32.00   0.50    1.30    -- -104.50 111.00 131.00  152
  4  \w   -174.00 -82.00   0.50    1.30    -- -104.50-111.00  37.00  184
  5  \w     35.00 108.00   0.50    1.30    --  107.36-111.00  37.00  146
  6  \w     88.00 178.00   0.50    1.30    --  107.36 111.00 131.00  180
  7  \w   -120.00 -74.00   0.50    0.11    --  -47.70-125.00-120.00   92
  8  \w   -120.00 -74.00   0.50    0.11    --  -47.70-125.00  90.00   92
  9  \w   -120.00 -33.00   0.50    0.11    --  -47.70 -57.00 -30.00  174
 10  \w   -120.00 -74.00   0.50    0.11    --  -47.70-125.00-150.00   92
 11  \w   -120.00 -74.00   0.50    0.11    --  -47.70-125.00 150.00   92
 12  \w    -23.00  28.00   0.50    0.11    --  -47.70  19.00 120.00  102
 13  \w    -27.00  30.00   0.50    0.11    --   47.70 -19.00  60.00  114
 14  \w    -25.00  47.00   0.50    0.11    --   47.70 -38.00 120.00  144
 15  \w    -62.00 -32.00   0.50    1.30    -- -104.50  57.00 150.00   60
 16  \w   -174.00 -92.00   0.50    1.30    -- -104.50 -46.00 -45.35  164
 17  \w    -62.00 -32.00   0.50    1.30    -- -104.50  57.00   0.00   60
 18  \w    -62.00 -32.00   0.50    1.30    -- -104.50  57.00 120.00   60
 19  \w    -62.00 -32.00   0.50    1.30    -- -104.50  57.00 -60.00   60
 20  \w    -62.00 -32.00   0.50    1.30    -- -104.50  57.00  90.00   60
 21  \w   -174.00 -90.00   0.50    1.30    -- -104.50 -48.00  63.16  168
 22  \w   -174.00 -84.00   0.50    1.30    -- -104.50 -71.00  49.03  180
 23  \w     94.00 178.00   0.50    1.30    --  107.36  38.00 -60.00  168
 24  \w     35.00 106.00   0.50    1.30    --  107.36 -99.00 150.00  142
 25  \w     80.00 178.00   0.50    1.30    --  107.36 125.00  60.00  196
 26  \w     35.00  69.00   0.50    1.30    --  107.36 -57.00  60.00   68
 27  \w     35.00 106.00   0.50    1.30    --  107.36 -99.00-150.00  142
 28  \w     35.00  69.00   0.50    1.30    --  107.36 -57.00  30.00   68
 29  \w     35.00 111.00   0.50    1.30    --  107.36-125.00 -30.00  152
 30  \w     93.00 178.00   0.50    1.30    --  107.36  57.00 -90.00  170
 31  \w     35.00 106.00   0.50    1.30    --  107.36 -99.00  60.00  142
 32  \w     35.00 106.00   0.50    1.30    --  107.36 -99.00  30.00  142
 33  \w     35.00 111.00   0.50    1.30    --  107.36-125.00  60.00  152
 34  \w     35.00 106.00   0.50    1.30    --  107.36 -99.00-120.00  142
 35  \w     35.00  69.00   0.50    1.30    --  107.36 -57.00  90.00   68
 36  \w     35.00 111.00   0.50    1.30    --  107.36-125.00-150.00  152
 37  \w     35.00  69.00   0.50    1.30    --  107.36 -57.00-150.00   68
 38  \w     25.00 120.00   0.50    0.11    --   47.70  77.00-150.00  190
 39  \w     25.00 120.00   0.50    0.11    --   47.70  77.00  60.00  190
 40  \w     25.00 120.00   0.50    0.11    --   47.70  77.00 -60.00  190
 41  \w     25.00 120.00   0.50    0.11    --   47.70  77.00-180.00  190
 42  \w     25.00 120.00   0.50    0.11    --   47.70  77.00 120.00  190
;
_diffrn_measurement_device 'four-circle diffractometer'
_diffrn_measurement_device_type 'XtaLAB Synergy R, HyPix'
_diffrn_measurement_method '\w scans'
_diffrn_orient_matrix_type 'CrysAlisPro convention (1999,Acta A55,543-557)'
_diffrn_orient_matrix_UB_11 -0.0014285000
_diffrn_orient_matrix_UB_12 0.0291743000
_diffrn_orient_matrix_UB_13 -0.0648878000
_diffrn_orient_matrix_UB_21 0.0184231000
_diffrn_orient_matrix_UB_22 0.3010769000
_diffrn_orient_matrix_UB_23 0.0083699000
_diffrn_orient_matrix_UB_31 0.0901053000
_diffrn_orient_matrix_UB_32 -0.0610558000
_diffrn_orient_matrix_UB_33 0.0102962000
_diffrn_radiation_monochromator mirror
_diffrn_radiation_probe x-ray
_diffrn_radiation_type 'Cu K\a'
_diffrn_radiation_wavelength 1.54184
_diffrn_reflns_av_R_equivalents 0.0864
_diffrn_reflns_av_unetI/netI 0.0418
_diffrn_reflns_Laue_measured_fraction_full 0.996
_diffrn_reflns_Laue_measured_fraction_max 0.976
_diffrn_reflns_limit_h_max 21
_diffrn_reflns_limit_h_min -18
_diffrn_reflns_limit_k_max 6
_diffrn_reflns_limit_k_min -6
_diffrn_reflns_limit_l_max 29
_diffrn_reflns_limit_l_min -29
_diffrn_reflns_number 37145
_diffrn_reflns_point_group_measured_fraction_full 0.993
_diffrn_reflns_point_group_measured_fraction_max 0.951
_diffrn_reflns_theta_full 67.684
_diffrn_reflns_theta_max 77.410
_diffrn_reflns_theta_min 1.899
_diffrn_source 'Rotating-anode X-ray tube'
_diffrn_source_type 'PhotonJet R (Cu) X-ray Source'
_exptl_absorpt_coefficient_mu 2.302
_exptl_absorpt_correction_T_max 1.00000
_exptl_absorpt_correction_T_min 0.40096
_exptl_absorpt_correction_type multi-scan
_exptl_absorpt_process_details
;
CrysAlisPro 1.171.41.121a (Rigaku Oxford Diffraction, 2021)
Empirical absorption correction using spherical harmonics,
implemented in SCALE3 ABSPACK scaling algorithm.
;
_exptl_crystal_colour 'clear light colourless'
_exptl_crystal_colour_lustre clear
_exptl_crystal_colour_modifier light
_exptl_crystal_colour_primary colourless
_exptl_crystal_density_diffrn 1.402
_exptl_crystal_description cube
_exptl_crystal_F_000 880
_exptl_crystal_size_max 0.2
_exptl_crystal_size_mid 0.02
_exptl_crystal_size_min 0.01
_refine_diff_density_max 0.438
_refine_diff_density_min -0.793
_refine_diff_density_rms 0.070
_refine_ls_abs_structure_details
;
 Flack x determined using 2836 quotients [(I+)-(I-)]/[(I+)+(I-)]
 (Parsons, Flack and Wagner, Acta Cryst. B69 (2013) 249-259).
;
_refine_ls_abs_structure_Flack 0.051(11)
_refine_ls_extinction_method none
_refine_ls_goodness_of_fit_ref 1.056
_refine_ls_hydrogen_treatment constr
_refine_ls_matrix_type full
_refine_ls_number_parameters 591
_refine_ls_number_reflns 8038
_refine_ls_number_restraints 44
_refine_ls_restrained_S_all 1.061
_refine_ls_R_factor_all 0.0792
_refine_ls_R_factor_gt 0.0740
_refine_ls_shift/su_max 0.000
_refine_ls_shift/su_mean 0.000
_refine_ls_structure_factor_coef Fsqd
_refine_ls_weighting_details 'w=1/[\s^2^(Fo^2^)+(0.1036P)^2^+1.5011P] where P=(Fo^2^+2Fc^2^)/3'
_refine_ls_weighting_scheme calc
_refine_ls_wR_factor_gt 0.1921
_refine_ls_wR_factor_ref 0.1962
_reflns_Friedel_coverage 0.742
_reflns_Friedel_fraction_full 0.990
_reflns_Friedel_fraction_max 0.919
_reflns_number_gt 7404
_reflns_number_total 8038
_reflns_threshold_expression 'I > 2\s(I)'
_cod_data_source_file d4cc01810a2.cif
_cod_data_source_block tx10887_auto
_cod_depositor_comments 'Adding full bibliography for 7133068.cif.'
_cod_database_code 7133068
_shelx_shelxl_version_number 2018/3
_chemical_oxdiff_formula CHONS
_chemical_oxdiff_usercomment C,H,S
_shelx_space_group_comment
;
The symmetry employed for this shelxl refinement is uniquely defined
by the following loop, which should always be used as a source of
symmetry information in preference to the above space-group names.
They are only intended as comments.
;
_shelx_estimated_absorpt_t_max 0.977
_shelx_estimated_absorpt_t_min 0.656
_olex2_refinement_description
;
1. Fixed Uiso
 At 1.2 times of:
  All C(H) groups, All C(H,H) groups, All N(H) groups
 At 1.5 times of:
  All C(H,H,H) groups, All O(H) groups
2. Restrained distances
 S3A-C36A
 1.76 with sigma of 0.01
3. Uiso/Uaniso restraints and constraints
C36A \\sim S3A \\sim O13A \\sim C37A: within 1.9A with sigma of 0.01 and sigma
for terminal atoms of 0.02 within 1.9A
S2A \\sim C34A \\sim C35A \\sim O12A: within 1.9A with sigma of 0.01 and sigma
for terminal atoms of 0.02 within 1.9A
Uanis(C35A) \\sim Ueq: with sigma of 0.01 and sigma for terminal atoms of 0.02
4. Others
 Sof(S2A)=Sof(O12A)=Sof(C34A)=Sof(H34D)=Sof(H34E)=Sof(H34F)=Sof(C35A)=
 Sof(H35D)=Sof(H35E)=Sof(H35F)=1-FVAR(1)
 Sof(S2)=Sof(C34)=Sof(H34A)=Sof(H34B)=Sof(H34C)=Sof(O12)=Sof(C33)=Sof(H33A)=
 Sof(H33B)=Sof(H33C)=FVAR(1)
 Sof(S3A)=Sof(O13A)=Sof(C37A)=Sof(H37A)=Sof(H37B)=Sof(H37C)=Sof(C36A)=
 Sof(H36D)=Sof(H36E)=Sof(H36F)=1-FVAR(2)
 Sof(S3)=Sof(C35)=Sof(H35A)=Sof(H35B)=Sof(H35C)=Sof(C36)=Sof(H36A)=Sof(H36B)=
 Sof(H36C)=Sof(O13)=FVAR(2)
5.a Riding coordinates:
 O8(H8), O3(H3)
5.b Ternary CH refined with riding coordinates:
 C26(H26), C11(H11)
5.c Secondary CH2 refined with riding coordinates:
 C29(H29A,H29B), C13(H13A,H13B), C28(H28A,H28B), C14(H14A,H14B)
5.d Aromatic/amide H refined with riding coordinates:
 N4(H4), N2(H2), C17(H17), C21(H21), C20(H20), C2(H2A), C23(H23), C22(H22),
 C5(H5A), C8(H8A), C6(H6), C7(H7)
5.e Idealised Me refined as rotating group:
 C35(H35A,H35B,H35C), C32(H32A,H32B,H32C), C34(H34A,H34B,H34C), C31(H31A,H31B,
 H31C), C36(H36A,H36B,H36C), C33(H33A,H33B,H33C), C34A(H34D,H34E,H34F),
 C35A(H35D,H35E,H35F), C37A(H37A,H37B,H37C), C36A(H36D,H36E,H36F)
5.f Idealised tetrahedral OH refined as rotating group:
 O10(H10), O5(H5)
;
_olex2_submission_special_instructions 'No special instructions were received'
_oxdiff_exptl_absorpt_empirical_details
;
Empirical correction (ABSPACK) includes:
- Absorption correction using spherical harmonics
- Frame scaling
;
_oxdiff_exptl_absorpt_empirical_full_max 1.995
_oxdiff_exptl_absorpt_empirical_full_min 0.438

loop_
_space_group_symop_operation_xyz
'x, y, z'
'-x, y+1/2, -z'

loop_
_atom_site_label
_atom_site_type_symbol
_atom_site_fract_x
_atom_site_fract_y
_atom_site_fract_z
_atom_site_U_iso_or_equiv
_atom_site_adp_type
_atom_site_occupancy
_atom_site_site_symmetry_order
_atom_site_calc_flag
_atom_site_refinement_flags_posn
_atom_site_refinement_flags_adp
_atom_site_refinement_flags_occupancy
_atom_site_disorder_assembly
_atom_site_disorder_group
O1 O 0.2020(2) -0.1243(6) 0.39309(14) 0.0415(8) Uani 1 1 d . . . . .
O6 O 0.2512(2) 1.2157(6) 0.75017(14) 0.0466(8) Uani 1 1 d . . . . .
N3 N 0.1336(2) 0.7579(7) 0.56129(13) 0.0293(7) Uani 1 1 d . . . . .
N1 N 0.2980(2) 0.3013(7) 0.58767(16) 0.0357(8) Uani 1 1 d . . . . .
N4 N 0.2594(2) 0.7777(7) 0.77230(14) 0.0380(8) Uani 1 1 d . . . . .
H4 H 0.252500 0.610660 0.760536 0.046 Uiso 1 1 calc R U . . .
N2 N 0.1782(3) 0.3123(7) 0.37469(15) 0.0386(8) Uani 1 1 d . . . . .
H2 H 0.174595 0.474882 0.388312 0.046 Uiso 1 1 calc R U . . .
C16 C 0.1985(2) 0.6382(8) 0.58924(17) 0.0290(8) Uani 1 1 d . . . . .
O4 O -0.0073(3) 0.1083(11) 0.22707(18) 0.0705(12) Uani 1 1 d . . . . .
C19 C 0.1319(3) 1.0375(7) 0.64619(16) 0.0301(8) Uani 1 1 d . . . . .
C24 C 0.0993(3) 0.9525(8) 0.58931(16) 0.0290(8) Uani 1 1 d . . . . .
C1 C 0.2355(3) 0.4279(8) 0.55822(17) 0.0293(8) Uani 1 1 d . . . . .
C17 C 0.2345(3) 0.7026(8) 0.64696(17) 0.0327(8) Uani 1 1 d . . . . .
H17 H 0.280478 0.608338 0.665860 0.039 Uiso 1 1 calc R U . . .
C9 C 0.3343(3) 0.1102(9) 0.5603(2) 0.0363(9) Uani 1 1 d . . . . .
C21 C 0.0246(3) 1.3575(9) 0.64092(19) 0.0365(9) Uani 1 1 d . . . . .
H21 H -0.000584 1.496707 0.658146 0.044 Uiso 1 1 calc R U . . .
C20 C 0.0920(3) 1.2424(8) 0.67093(17) 0.0342(9) Uani 1 1 d . . . . .
H20 H 0.112759 1.300228 0.709063 0.041 Uiso 1 1 calc R U . . .
O2 O 0.2954(3) 0.2966(12) 0.3134(2) 0.0794(14) Uani 1 1 d . . . . .
O7 O 0.4216(3) 0.8438(14) 0.8112(3) 0.0884(17) Uani 1 1 d . . . . .
C18 C 0.2019(3) 0.9030(8) 0.67505(16) 0.0311(8) Uani 1 1 d . . . . .
C3 C 0.2385(3) 0.1786(7) 0.47178(18) 0.0306(8) Uani 1 1 d . . . . .
C25 C 0.2403(3) 0.9797(8) 0.73498(18) 0.0347(9) Uani 1 1 d . . . . .
C4 C 0.3069(3) 0.0440(8) 0.5015(2) 0.0345(9) Uani 1 1 d . . . . .
O10 O 0.2148(4) 0.2343(10) 0.9363(2) 0.0791(14) Uani 1 1 d . . . . .
H10 H 0.200654 0.182594 0.966488 0.119 Uiso 1 1 calc R U . . .
O5 O 0.0222(3) 0.1940(14) 0.14223(18) 0.0822(16) Uani 1 1 d . . . . .
H5 H -0.020925 0.114866 0.129214 0.123 Uiso 1 1 calc R U . . .
C2 C 0.2032(3) 0.3726(8) 0.49965(18) 0.0310(8) Uani 1 1 d . . . . .
H2A H 0.157998 0.468232 0.480000 0.037 Uiso 1 1 calc R U . . .
C10 C 0.2042(3) 0.1091(9) 0.40968(19) 0.0331(8) Uani 1 1 d . . . . .
C23 C 0.0284(3) 1.0739(9) 0.55950(17) 0.0330(8) Uani 1 1 d . . . . .
H23 H 0.005945 1.016617 0.521626 0.040 Uiso 1 1 calc R U . . .
C22 C -0.0086(3) 1.2737(9) 0.58463(17) 0.0361(9) Uani 1 1 d . . . . .
H22 H -0.056050 1.354482 0.564219 0.043 Uiso 1 1 calc R U . . .
O8 O 0.4017(3) 1.0212(13) 0.8926(2) 0.0851(16) Uani 1 1 d . . . . .
H8 H 0.449843 1.000507 0.908156 0.128 Uiso 1 1 d R U . . .
C26 C 0.2915(3) 0.8363(9) 0.83239(18) 0.0418(11) Uani 1 1 d . . . . .
H26 H 0.263873 1.001422 0.842336 0.050 Uiso 1 1 calc R U . . .
O3 O 0.2203(4) 0.0499(13) 0.2446(2) 0.0853(17) Uani 1 1 d . . . . .
H3 H 0.246102 -0.006262 0.220196 0.128 Uiso 1 1 d R U . . .
C5 C 0.3519(3) -0.1529(9) 0.4766(2) 0.0415(10) Uani 1 1 d . . . . .
H5A H 0.336029 -0.199601 0.437165 0.050 Uiso 1 1 calc R U . . .
C11 C 0.1557(3) 0.2587(9) 0.31327(18) 0.0402(10) Uani 1 1 d . . . . .
H11 H 0.120863 0.096147 0.307916 0.048 Uiso 1 1 calc R U . . .
O9 O 0.0889(4) 0.3501(15) 0.9097(2) 0.100(2) Uani 1 1 d . . . . .
C15 C 0.0280(4) 0.2372(13) 0.1987(2) 0.0546(14) Uani 1 1 d . . . . .
C8 C 0.4015(3) -0.0234(11) 0.5926(3) 0.0485(12) Uani 1 1 d . . . . .
H8A H 0.418621 0.017734 0.632200 0.058 Uiso 1 1 calc R U . . .
C6 C 0.4170(3) -0.2727(11) 0.5091(3) 0.0543(14) Uani 1 1 d . . . . .
H6 H 0.446281 -0.400967 0.492005 0.065 Uiso 1 1 calc R U . . .
C7 C 0.4417(3) -0.2097(12) 0.5676(3) 0.0553(13) Uani 1 1 d . . . . .
H7 H 0.486623 -0.297785 0.589693 0.066 Uiso 1 1 calc R U . . .
C29 C 0.1835(4) 0.5639(11) 0.8638(2) 0.0513(12) Uani 1 1 d . . . . .
H29A H 0.156763 0.738026 0.866572 0.062 Uiso 1 1 calc R U . . .
H29B H 0.164477 0.494426 0.824407 0.062 Uiso 1 1 calc R U . . .
C27 C 0.3781(4) 0.8964(11) 0.8434(2) 0.0526(13) Uani 1 1 d . . . . .
C12 C 0.2299(4) 0.1988(12) 0.2890(2) 0.0548(13) Uani 1 1 d . . . . .
C30 C 0.1576(5) 0.3733(13) 0.9055(2) 0.0633(17) Uani 1 1 d . . . . .
C13 C 0.1079(4) 0.4923(10) 0.2836(2) 0.0525(13) Uani 1 1 d . . . . .
H13A H 0.139871 0.657791 0.292367 0.063 Uiso 1 1 calc R U . . .
H13B H 0.059016 0.513144 0.299871 0.063 Uiso 1 1 calc R U . . .
C28 C 0.2721(4) 0.6129(10) 0.87168(19) 0.0480(12) Uani 1 1 d . . . . .
H28A H 0.298978 0.445835 0.863292 0.058 Uiso 1 1 calc R U . . .
H28B H 0.293247 0.662061 0.912208 0.058 Uiso 1 1 calc R U . . .
C14 C 0.0837(5) 0.4654(12) 0.2187(2) 0.0639(17) Uani 1 1 d . . . . .
H14A H 0.057743 0.634293 0.203094 0.077 Uiso 1 1 calc R U . . .
H14B H 0.132496 0.442534 0.202450 0.077 Uiso 1 1 calc R U . . .
S1 S 0.38358(16) 0.5802(6) 0.05948(14) 0.1098(9) Uani 1 1 d . . . . .
S3 S 0.8276(2) 0.2523(7) 0.95644(12) 0.0694(13) Uani 0.574(8) 1 d . . P A 1
S2 S 0.5706(3) 0.4812(9) 0.7430(3) 0.0979(15) Uani 0.642(10) 1 d . . P B 1
O11 O 0.4583(4) 0.7213(16) 0.0821(3) 0.109(2) Uani 1 1 d . . . . .
C35 C 0.8010(16) 0.246(4) 0.8823(7) 0.100(6) Uani 0.574(8) 1 d . . P A 1
H35A H 0.788991 0.061569 0.869348 0.149 Uiso 0.574(8) 1 calc R U P A 1
H35B H 0.845262 0.314764 0.865558 0.149 Uiso 0.574(8) 1 calc R U P A 1
H35C H 0.753713 0.358344 0.869947 0.149 Uiso 0.574(8) 1 calc R U P A 1
C32 C 0.4073(9) 0.351(3) 0.0088(5) 0.140(5) Uani 1 1 d . . . . .
H32A H 0.450350 0.232818 0.027446 0.210 Uiso 1 1 calc R U . . .
H32B H 0.424662 0.449385 -0.022447 0.210 Uiso 1 1 calc R U . . .
H32C H 0.359994 0.243952 -0.006931 0.210 Uiso 1 1 calc R U . . .
C34 C 0.5849(8) 0.287(3) 0.6774(6) 0.080(3) Uani 0.642(10) 1 d . . P B 1
H34A H 0.602778 0.104759 0.688743 0.120 Uiso 0.642(10) 1 calc R U P B 1
H34B H 0.625232 0.376177 0.659632 0.120 Uiso 0.642(10) 1 calc R U P B 1
H34C H 0.534247 0.278948 0.649793 0.120 Uiso 0.642(10) 1 calc R U P B 1
C31 C 0.3713(12) 0.344(4) 0.1121(9) 0.174(7) Uani 1 1 d . . . . .
H31A H 0.363847 0.436895 0.147081 0.262 Uiso 1 1 calc R U . . .
H31B H 0.418826 0.229585 0.120891 0.262 Uiso 1 1 calc R U . . .
H31C H 0.324333 0.232582 0.097723 0.262 Uiso 1 1 calc R U . . .
C36 C 0.9237(13) 0.146(6) 0.9576(9) 0.097(6) Uani 0.574(8) 1 d . . P A 1
H36A H 0.958125 0.301489 0.955517 0.145 Uiso 0.574(8) 1 calc R U P A 1
H36B H 0.924603 0.028569 0.924554 0.145 Uiso 0.574(8) 1 calc R U P A 1
H36C H 0.943258 0.047294 0.993216 0.145 Uiso 0.574(8) 1 calc R U P A 1
O12 O 0.6492(8) 0.398(4) 0.7845(4) 0.133(6) Uani 0.642(10) 1 d . . P B 1
C33 C 0.4937(14) 0.338(5) 0.7591(10) 0.134(8) Uani 0.642(10) 1 d . . P B 1
H33A H 0.477280 0.433390 0.790989 0.201 Uiso 0.642(10) 1 calc R U P B 1
H33B H 0.506899 0.151828 0.770528 0.201 Uiso 0.642(10) 1 calc R U P B 1
H33C H 0.449891 0.339671 0.725618 0.201 Uiso 0.642(10) 1 calc R U P B 1
S2A S 0.5486(5) 0.383(3) 0.7123(4) 0.107(3) Uani 0.358(10) 1 d . U P B 2
O13 O 0.8255(9) 0.549(3) 0.9715(5) 0.102(4) Uani 0.574(8) 1 d . . P A 1
O12A O 0.5921(7) 0.200(3) 0.7539(8) 0.080(5) Uani 0.358(10) 1 d . U P B 2
C34A C 0.4478(13) 0.404(6) 0.7204(10) 0.075(6) Uani 0.358(10) 1 d . U P B 2
H34D H 0.440851 0.562041 0.743458 0.113 Uiso 0.358(10) 1 calc R U P B 2
H34E H 0.433656 0.242646 0.739810 0.113 Uiso 0.358(10) 1 calc R U P B 2
H34F H 0.413032 0.418929 0.682496 0.113 Uiso 0.358(10) 1 calc R U P B 2
C35A C 0.5741(11) 0.702(4) 0.7252(11) 0.073(5) Uani 0.358(10) 1 d . U P B 2
H35D H 0.624162 0.711746 0.753481 0.110 Uiso 0.358(10) 1 calc R U P B 2
H35E H 0.531848 0.794699 0.740390 0.110 Uiso 0.358(10) 1 calc R U P B 2
H35F H 0.581244 0.788896 0.689461 0.110 Uiso 0.358(10) 1 calc R U P B 2
S3A S 0.8648(5) 0.4236(13) 0.9610(2) 0.096(2) Uani 0.426(8) 1 d D U P A 2
O13A O 0.8031(11) 0.363(3) 0.9972(6) 0.096(5) Uani 0.426(8) 1 d . U P A 2
C37A C 0.940(3) 0.178(9) 0.9860(15) 0.119(10) Uani 0.426(8) 1 d . U P A 2
H37A H 0.918210 0.042477 1.008599 0.179 Uiso 0.426(8) 1 calc R U P A 2
H37B H 0.986030 0.265117 1.009996 0.179 Uiso 0.426(8) 1 calc R U P A 2
H37C H 0.956510 0.092651 0.952973 0.179 Uiso 0.426(8) 1 calc R U P A 2
C36A C 0.810(3) 0.358(9) 0.8915(10) 0.135(11) Uani 0.426(8) 1 d D U P A 2
H36D H 0.813873 0.512318 0.866607 0.203 Uiso 0.426(8) 1 calc R U P A 2
H36E H 0.753837 0.327318 0.893515 0.203 Uiso 0.426(8) 1 calc R U P A 2
H36F H 0.831631 0.199011 0.875876 0.203 Uiso 0.426(8) 1 calc R U P A 2

loop_
_atom_site_aniso_label
_atom_site_aniso_U_11
_atom_site_aniso_U_22
_atom_site_aniso_U_33
_atom_site_aniso_U_23
_atom_site_aniso_U_13
_atom_site_aniso_U_12
O1 0.065(2) 0.0191(13) 0.0407(16) -0.0054(12) 0.0102(15) 0.0001(13)
O6 0.080(2) 0.0193(13) 0.0350(15) -0.0014(12) -0.0033(15) -0.0081(15)
N3 0.0396(18) 0.0226(16) 0.0265(14) -0.0007(13) 0.0084(13) -0.0035(13)
N1 0.0425(19) 0.0261(17) 0.0379(17) 0.0017(14) 0.0065(15) -0.0018(15)
N4 0.064(2) 0.0198(16) 0.0264(16) -0.0007(13) -0.0003(15) -0.0073(16)
N2 0.063(2) 0.0230(16) 0.0311(17) -0.0053(14) 0.0108(16) 0.0050(16)
C16 0.040(2) 0.0210(17) 0.0269(18) 0.0000(14) 0.0082(15) -0.0045(15)
O4 0.099(3) 0.070(3) 0.040(2) 0.002(2) 0.006(2) -0.006(3)
C19 0.047(2) 0.0191(17) 0.0252(17) 0.0016(14) 0.0098(16) -0.0088(16)
C24 0.042(2) 0.0216(18) 0.0261(18) -0.0004(14) 0.0121(15) -0.0056(15)
C1 0.039(2) 0.0202(18) 0.0305(18) 0.0026(15) 0.0100(16) -0.0046(15)
C17 0.046(2) 0.0230(17) 0.0274(18) 0.0034(15) 0.0026(16) -0.0054(16)
C9 0.040(2) 0.0249(19) 0.043(2) 0.0057(17) 0.0066(17) -0.0019(17)
C21 0.051(3) 0.028(2) 0.035(2) -0.0013(16) 0.0186(18) -0.0004(17)
C20 0.053(2) 0.025(2) 0.0255(17) -0.0018(15) 0.0110(16) -0.0043(18)
O2 0.074(3) 0.083(4) 0.091(3) -0.016(3) 0.042(3) -0.003(3)
O7 0.069(3) 0.101(4) 0.093(4) -0.037(3) 0.011(3) -0.014(3)
C18 0.048(2) 0.0187(17) 0.0266(18) 0.0009(14) 0.0072(16) -0.0087(16)
C3 0.042(2) 0.0197(18) 0.0334(19) -0.0003(15) 0.0147(16) -0.0047(15)
C25 0.055(3) 0.0211(17) 0.0271(18) 0.0010(15) 0.0050(17) -0.0061(17)
C4 0.036(2) 0.0221(19) 0.048(2) 0.0012(17) 0.0141(18) -0.0034(15)
O10 0.129(4) 0.052(3) 0.054(2) 0.023(2) 0.013(3) -0.007(3)
O5 0.096(3) 0.115(5) 0.0363(19) -0.010(2) 0.014(2) 0.017(3)
C2 0.040(2) 0.0222(18) 0.0327(19) -0.0004(15) 0.0116(16) -0.0008(15)
C10 0.044(2) 0.0216(18) 0.036(2) -0.0035(16) 0.0134(17) -0.0010(17)
C23 0.046(2) 0.0283(19) 0.0265(18) -0.0012(15) 0.0105(16) -0.0026(17)
C22 0.044(2) 0.033(2) 0.033(2) 0.0026(17) 0.0122(17) 0.0016(18)
O8 0.086(3) 0.103(4) 0.056(3) -0.022(3) -0.014(2) -0.014(3)
C26 0.069(3) 0.026(2) 0.0268(19) -0.0008(16) -0.0016(19) -0.0023(19)
O3 0.103(4) 0.105(4) 0.054(2) -0.023(3) 0.029(2) 0.025(3)
C5 0.043(2) 0.029(2) 0.057(3) -0.005(2) 0.020(2) -0.0001(18)
C11 0.061(3) 0.029(2) 0.032(2) -0.0056(17) 0.0119(19) 0.005(2)
O9 0.099(4) 0.129(5) 0.067(3) 0.046(3) 0.006(3) -0.038(4)
C15 0.078(4) 0.054(3) 0.031(2) 0.000(2) 0.006(2) 0.025(3)
C8 0.044(3) 0.036(2) 0.062(3) 0.006(2) 0.002(2) 0.001(2)
C6 0.046(3) 0.031(2) 0.090(4) 0.005(3) 0.022(3) 0.006(2)
C7 0.040(3) 0.042(3) 0.080(4) 0.009(3) 0.004(2) 0.004(2)
C29 0.076(4) 0.042(3) 0.036(2) 0.008(2) 0.011(2) -0.006(3)
C27 0.071(4) 0.037(2) 0.044(3) 0.002(2) -0.003(2) -0.005(2)
C12 0.076(4) 0.047(3) 0.046(3) 0.003(2) 0.025(3) 0.009(3)
C30 0.101(5) 0.055(3) 0.032(2) 0.005(2) 0.008(3) -0.021(3)
C13 0.081(4) 0.027(2) 0.047(3) -0.0022(19) 0.009(3) 0.015(2)
C28 0.079(3) 0.032(2) 0.029(2) 0.0013(17) -0.002(2) -0.004(2)
C14 0.107(5) 0.043(3) 0.041(3) 0.012(2) 0.011(3) 0.017(3)
S1 0.0898(15) 0.0966(17) 0.130(2) -0.0005(16) -0.0099(14) 0.0275(13)
S3 0.100(2) 0.063(2) 0.0550(16) -0.0076(13) 0.0384(14) -0.0081(17)
S2 0.110(3) 0.085(3) 0.099(3) -0.016(2) 0.020(3) -0.020(2)
O11 0.096(4) 0.103(5) 0.111(5) -0.018(4) -0.024(3) 0.037(4)
C35 0.169(18) 0.076(11) 0.069(8) -0.026(8) 0.063(10) -0.012(12)
C32 0.155(11) 0.143(11) 0.103(8) -0.012(8) -0.021(7) -0.008(9)
C34 0.076(7) 0.081(8) 0.089(8) -0.008(7) 0.033(6) -0.010(6)
C31 0.175(15) 0.127(12) 0.232(19) 0.025(14) 0.067(14) 0.018(11)
C36 0.098(14) 0.108(15) 0.099(14) 0.008(13) 0.055(12) 0.001(11)
O12 0.127(9) 0.201(15) 0.077(6) -0.009(8) 0.040(6) -0.068(10)
C33 0.150(18) 0.129(17) 0.144(17) -0.030(15) 0.081(15) 0.003(14)
S2A 0.080(4) 0.152(8) 0.090(5) 0.019(6) 0.015(4) -0.012(5)
O13 0.160(11) 0.074(7) 0.087(7) -0.039(6) 0.060(7) 0.003(7)
O12A 0.048(7) 0.058(7) 0.136(12) 0.024(8) 0.021(7) -0.004(5)
C34A 0.063(11) 0.098(15) 0.064(10) 0.005(10) 0.012(8) -0.022(10)
C35A 0.068(9) 0.045(8) 0.128(13) 0.019(9) 0.070(9) -0.010(7)
S3A 0.149(6) 0.075(4) 0.073(3) -0.019(3) 0.042(3) -0.025(4)
O13A 0.147(12) 0.071(8) 0.082(8) -0.034(7) 0.051(8) -0.022(8)
C37A 0.140(19) 0.117(19) 0.110(19) 0.003(18) 0.047(17) -0.037(16)
C36A 0.18(2) 0.11(2) 0.116(19) -0.035(17) 0.033(17) -0.03(2)

loop_
_atom_type_symbol
_atom_type_description
_atom_type_scat_dispersion_real
_atom_type_scat_dispersion_imag
_atom_type_scat_source
C C 0.0181 0.0091 'International Tables Vol C Tables 4.2.6.8 and 6.1.1.4'
H H 0.0000 0.0000 'International Tables Vol C Tables 4.2.6.8 and 6.1.1.4'
N N 0.0311 0.0180 'International Tables Vol C Tables 4.2.6.8 and 6.1.1.4'
O O 0.0492 0.0322 'International Tables Vol C Tables 4.2.6.8 and 6.1.1.4'
S S 0.3331 0.5567 'International Tables Vol C Tables 4.2.6.8 and 6.1.1.4'

loop_
_geom_angle_atom_site_label_1
_geom_angle_atom_site_label_2
_geom_angle_atom_site_label_3
_geom_angle
_geom_angle_site_symmetry_1
_geom_angle_site_symmetry_3
_geom_angle_publ_flag
C16 N3 C24 118.2(3) . . ?
C1 N1 C9 118.5(4) . . ?
C25 N4 H4 120.2 . . ?
C25 N4 C26 119.6(4) . . ?
C26 N4 H4 120.2 . . ?
C10 N2 H2 120.8 . . ?
C10 N2 C11 118.3(4) . . ?
C11 N2 H2 120.8 . . ?
N3 C16 C1 117.7(3) . . ?
N3 C16 C17 123.0(4) . . ?
C17 C16 C1 119.2(4) . . ?
C24 C19 C18 117.0(4) . . ?
C20 C19 C24 118.5(4) . . ?
C20 C19 C18 124.5(4) . . ?
N3 C24 C19 123.1(4) . . ?
N3 C24 C23 117.7(3) . . ?
C23 C24 C19 119.1(4) . . ?
N1 C1 C16 116.9(3) . . ?
N1 C1 C2 123.1(4) . . ?
C2 C1 C16 119.9(4) . . ?
C16 C17 H17 120.4 . . ?
C18 C17 C16 119.3(4) . . ?
C18 C17 H17 120.4 . . ?
N1 C9 C4 122.3(4) . . ?
N1 C9 C8 117.8(4) . . ?
C8 C9 C4 119.9(4) . . ?
C20 C21 H21 119.5 . . ?
C20 C21 C22 121.1(4) . . ?
C22 C21 H21 119.5 . . ?
C19 C20 H20 119.5 . . ?
C21 C20 C19 120.9(4) . . ?
C21 C20 H20 119.5 . . ?
C19 C18 C25 120.6(4) . . ?
C17 C18 C19 119.3(4) . . ?
C17 C18 C25 120.1(4) . . ?
C4 C3 C10 120.2(4) . . ?
C2 C3 C4 119.5(4) . . ?
C2 C3 C10 120.4(4) . . ?
O6 C25 N4 121.4(4) . . ?
O6 C25 C18 122.3(4) . . ?
N4 C25 C18 116.2(4) . . ?
C9 C4 C5 117.4(4) . . ?
C3 C4 C9 117.5(4) . . ?
C3 C4 C5 125.0(4) . . ?
C30 O10 H10 109.5 . . ?
C15 O5 H5 109.5 . . ?
C1 C2 H2A 120.5 . . ?
C3 C2 C1 119.0(4) . . ?
C3 C2 H2A 120.5 . . ?
O1 C10 N2 122.5(4) . . ?
O1 C10 C3 120.7(4) . . ?
N2 C10 C3 116.8(4) . . ?
C24 C23 H23 119.6 . . ?
C22 C23 C24 120.9(4) . . ?
C22 C23 H23 119.6 . . ?
C21 C22 H22 120.3 . . ?
C23 C22 C21 119.4(4) . . ?
C23 C22 H22 120.3 . . ?
C27 O8 H8 115.9 . . ?
N4 C26 H26 106.9 . . ?
N4 C26 C27 112.9(4) . . ?
N4 C26 C28 111.4(4) . . ?
C27 C26 H26 106.9 . . ?
C27 C26 C28 111.4(4) . . ?
C28 C26 H26 106.9 . . ?
C12 O3 H3 139.9 . . ?
C4 C5 H5A 119.8 . . ?
C6 C5 C4 120.4(5) . . ?
C6 C5 H5A 119.8 . . ?
N2 C11 H11 108.1 . . ?
N2 C11 C12 109.7(4) . . ?
N2 C11 C13 109.7(4) . . ?
C12 C11 H11 108.1 . . ?
C12 C11 C13 112.9(4) . . ?
C13 C11 H11 108.1 . . ?
O4 C15 O5 122.3(7) . . ?
O4 C15 C14 126.7(5) . . ?
O5 C15 C14 111.0(6) . . ?
C9 C8 H8A 119.7 . . ?
C7 C8 C9 120.7(5) . . ?
C7 C8 H8A 119.7 . . ?
C5 C6 H6 119.4 . . ?
C5 C6 C7 121.2(5) . . ?
C7 C6 H6 119.4 . . ?
C8 C7 C6 120.3(5) . . ?
C8 C7 H7 119.8 . . ?
C6 C7 H7 119.8 . . ?
H29A C29 H29B 107.4 . . ?
C30 C29 H29A 108.3 . . ?
C30 C29 H29B 108.3 . . ?
C30 C29 C28 115.9(5) . . ?
C28 C29 H29A 108.3 . . ?
C28 C29 H29B 108.3 . . ?
O7 C27 O8 123.4(6) . . ?
O7 C27 C26 124.4(5) . . ?
O8 C27 C26 112.2(6) . . ?
O2 C12 O3 124.7(6) . . ?
O2 C12 C11 118.9(5) . . ?
O3 C12 C11 116.4(6) . . ?
O10 C30 C29 115.0(6) . . ?
O9 C30 O10 122.8(6) . . ?
O9 C30 C29 122.2(7) . . ?
C11 C13 H13A 108.6 . . ?
C11 C13 H13B 108.6 . . ?
C11 C13 C14 114.8(4) . . ?
H13A C13 H13B 107.5 . . ?
C14 C13 H13A 108.6 . . ?
C14 C13 H13B 108.6 . . ?
C26 C28 H28A 109.3 . . ?
C26 C28 H28B 109.3 . . ?
C29 C28 C26 111.8(4) . . ?
C29 C28 H28A 109.3 . . ?
C29 C28 H28B 109.3 . . ?
H28A C28 H28B 107.9 . . ?
C15 C14 C13 114.8(5) . . ?
C15 C14 H14A 108.6 . . ?
C15 C14 H14B 108.6 . . ?
C13 C14 H14A 108.6 . . ?
C13 C14 H14B 108.6 . . ?
H14A C14 H14B 107.6 . . ?
O11 S1 C32 105.3(6) . . ?
O11 S1 C31 106.1(8) . . ?
C31 S1 C32 97.1(8) . . ?
C36 S3 C35 94.2(11) . . ?
O13 S3 C35 104.0(8) . . ?
O13 S3 C36 111.2(11) . . ?
O12 S2 C34 98.7(7) . . ?
O12 S2 C33 112.0(11) . . ?
C33 S2 C34 102.0(9) . . ?
S3 C35 H35A 109.5 . . ?
S3 C35 H35B 109.5 . . ?
S3 C35 H35C 109.5 . . ?
H35A C35 H35B 109.5 . . ?
H35A C35 H35C 109.5 . . ?
H35B C35 H35C 109.5 . . ?
S1 C32 H32A 109.5 . . ?
S1 C32 H32B 109.5 . . ?
S1 C32 H32C 109.5 . . ?
H32A C32 H32B 109.5 . . ?
H32A C32 H32C 109.5 . . ?
H32B C32 H32C 109.5 . . ?
S2 C34 H34A 109.5 . . ?
S2 C34 H34B 109.5 . . ?
S2 C34 H34C 109.5 . . ?
H34A C34 H34B 109.5 . . ?
H34A C34 H34C 109.5 . . ?
H34B C34 H34C 109.5 . . ?
S1 C31 H31A 109.5 . . ?
S1 C31 H31B 109.5 . . ?
S1 C31 H31C 109.5 . . ?
H31A C31 H31B 109.5 . . ?
H31A C31 H31C 109.5 . . ?
H31B C31 H31C 109.5 . . ?
S3 C36 H36A 109.5 . . ?
S3 C36 H36B 109.5 . . ?
S3 C36 H36C 109.5 . . ?
H36A C36 H36B 109.5 . . ?
H36A C36 H36C 109.5 . . ?
H36B C36 H36C 109.5 . . ?
S2 C33 H33A 109.5 . . ?
S2 C33 H33B 109.5 . . ?
S2 C33 H33C 109.5 . . ?
H33A C33 H33B 109.5 . . ?
H33A C33 H33C 109.5 . . ?
H33B C33 H33C 109.5 . . ?
O12A S2A C34A 110.3(11) . . ?
O12A S2A C35A 113.4(13) . . ?
C35A S2A C34A 98.4(13) . . ?
S2A C34A H34D 109.5 . . ?
S2A C34A H34E 109.5 . . ?
S2A C34A H34F 109.5 . . ?
H34D C34A H34E 109.5 . . ?
H34D C34A H34F 109.5 . . ?
H34E C34A H34F 109.5 . . ?
S2A C35A H35D 109.5 . . ?
S2A C35A H35E 109.5 . . ?
S2A C35A H35F 109.5 . . ?
H35D C35A H35E 109.5 . . ?
H35D C35A H35F 109.5 . . ?
H35E C35A H35F 109.5 . . ?
O13A S3A C37A 102.0(15) . . ?
O13A S3A C36A 101.0(17) . . ?
C36A S3A C37A 114(2) . . ?
S3A C37A H37A 109.5 . . ?
S3A C37A H37B 109.5 . . ?
S3A C37A H37C 109.5 . . ?
H37A C37A H37B 109.5 . . ?
H37A C37A H37C 109.5 . . ?
H37B C37A H37C 109.5 . . ?
S3A C36A H36D 109.5 . . ?
S3A C36A H36E 109.5 . . ?
S3A C36A H36F 109.5 . . ?
H36D C36A H36E 109.5 . . ?
H36D C36A H36F 109.5 . . ?
H36E C36A H36F 109.5 . . ?

loop_
_geom_bond_atom_site_label_1
_geom_bond_atom_site_label_2
_geom_bond_distance
_geom_bond_site_symmetry_2
_geom_bond_publ_flag
O1 C10 1.228(5) . ?
O6 C25 1.236(5) . ?
N3 C16 1.319(5) . ?
N3 C24 1.370(5) . ?
N1 C1 1.319(6) . ?
N1 C9 1.366(6) . ?
N4 H4 0.8800 . ?
N4 C25 1.340(5) . ?
N4 C26 1.455(5) . ?
N2 H2 0.8800 . ?
N2 C10 1.332(6) . ?
N2 C11 1.458(5) . ?
C16 C1 1.490(5) . ?
C16 C17 1.425(5) . ?
O4 C15 1.177(8) . ?
C19 C24 1.421(5) . ?
C19 C20 1.417(6) . ?
C19 C18 1.426(6) . ?
C24 C23 1.416(6) . ?
C1 C2 1.419(6) . ?
C17 H17 0.9500 . ?
C17 C18 1.377(6) . ?
C9 C4 1.423(6) . ?
C9 C8 1.417(7) . ?
C21 H21 0.9500 . ?
C21 C20 1.358(7) . ?
C21 C22 1.409(6) . ?
C20 H20 0.9500 . ?
O2 C12 1.255(8) . ?
O7 C27 1.193(8) . ?
C18 C25 1.496(6) . ?
C3 C4 1.413(6) . ?
C3 C2 1.375(6) . ?
C3 C10 1.516(6) . ?
C4 C5 1.442(6) . ?
O10 H10 0.8400 . ?
O10 C30 1.302(9) . ?
O5 H5 0.8400 . ?
O5 C15 1.342(6) . ?
C2 H2A 0.9500 . ?
C23 H23 0.9500 . ?
C23 C22 1.375(6) . ?
C22 H22 0.9500 . ?
O8 H8 0.8401 . ?
O8 C27 1.315(7) . ?
C26 H26 1.0000 . ?
C26 C27 1.481(9) . ?
C26 C28 1.529(7) . ?
O3 H3 0.8398 . ?
O3 C12 1.273(8) . ?
C5 H5A 0.9500 . ?
C5 C6 1.364(8) . ?
C11 H11 1.0000 . ?
C11 C12 1.516(8) . ?
C11 C13 1.517(7) . ?
O9 C30 1.201(10) . ?
C15 C14 1.501(10) . ?
C8 H8A 0.9500 . ?
C8 C7 1.358(8) . ?
C6 H6 0.9500 . ?
C6 C7 1.404(9) . ?
C7 H7 0.9500 . ?
C29 H29A 0.9900 . ?
C29 H29B 0.9900 . ?
C29 C30 1.500(7) . ?
C29 C28 1.507(9) . ?
C13 H13A 0.9900 . ?
C13 H13B 0.9900 . ?
C13 C14 1.520(8) . ?
C28 H28A 0.9900 . ?
C28 H28B 0.9900 . ?
C14 H14A 0.9900 . ?
C14 H14B 0.9900 . ?
S1 O11 1.466(8) . ?
S1 C32 1.762(15) . ?
S1 C31 1.760(18) . ?
S3 C35 1.729(18) . ?
S3 C36 1.72(2) . ?
S3 O13 1.527(12) . ?
S2 C34 1.888(14) . ?
S2 O12 1.559(16) . ?
S2 C33 1.60(2) . ?
C35 H35A 0.9800 . ?
C35 H35B 0.9800 . ?
C35 H35C 0.9800 . ?
C32 H32A 0.9800 . ?
C32 H32B 0.9800 . ?
C32 H32C 0.9800 . ?
C34 H34A 0.9800 . ?
C34 H34B 0.9800 . ?
C34 H34C 0.9800 . ?
C31 H31A 0.9800 . ?
C31 H31B 0.9800 . ?
C31 H31C 0.9800 . ?
C36 H36A 0.9800 . ?
C36 H36B 0.9800 . ?
C36 H36C 0.9800 . ?
C33 H33A 0.9800 . ?
C33 H33B 0.9800 . ?
C33 H33C 0.9800 . ?
S2A O12A 1.440(17) . ?
S2A C34A 1.77(2) . ?
S2A C35A 1.67(2) . ?
C34A H34D 0.9800 . ?
C34A H34E 0.9800 . ?
C34A H34F 0.9800 . ?
C35A H35D 0.9800 . ?
C35A H35E 0.9800 . ?
C35A H35F 0.9800 . ?
S3A O13A 1.512(17) . ?
S3A C37A 1.79(5) . ?
S3A C36A 1.761(13) . ?
C37A H37A 0.9800 . ?
C37A H37B 0.9800 . ?
C37A H37C 0.9800 . ?
C36A H36D 0.9800 . ?
C36A H36E 0.9800 . ?
C36A H36F 0.9800 . ?

loop_
_geom_hbond_atom_site_label_D
_geom_hbond_atom_site_label_H
_geom_hbond_atom_site_label_A
_geom_hbond_distance_DH
_geom_hbond_distance_HA
_geom_hbond_distance_DA
_geom_hbond_angle_DHA
_geom_hbond_site_symmetry_A
_geom_hbond_publ_flag
N4 H4 O6 0.88 1.99 2.853(5) 167.8 1_545 yes
N2 H2 O1 0.88 2.05 2.864(5) 152.6 1_565 yes
O10 H10 O13 0.84 1.75 2.586(11) 175.3 2_647 yes
O10 H10 O13A 0.84 1.82 2.492(13) 135.6 2_647 yes
O5 H5 O9 0.84 1.88 2.676(9) 157.7 2_546 yes
O8 H8 O11 0.84 1.89 2.552(8) 134.3 2_656 yes
O3 H3 O12 0.84 1.87 2.569(11) 139.3 2_646 yes

loop_
_geom_torsion_atom_site_label_1
_geom_torsion_atom_site_label_2
_geom_torsion_atom_site_label_3
_geom_torsion_atom_site_label_4
_geom_torsion
_geom_torsion_site_symmetry_1
_geom_torsion_site_symmetry_2
_geom_torsion_site_symmetry_3
_geom_torsion_site_symmetry_4
_geom_torsion_publ_flag
N3 C16 C1 N1 -176.8(4) . . . . ?
N3 C16 C1 C2 3.3(5) . . . . ?
N3 C16 C17 C18 -1.6(6) . . . . ?
N3 C24 C23 C22 -178.9(4) . . . . ?
N1 C1 C2 C3 -0.2(6) . . . . ?
N1 C9 C4 C3 -1.7(6) . . . . ?
N1 C9 C4 C5 177.5(4) . . . . ?
N1 C9 C8 C7 -178.1(5) . . . . ?
N4 C26 C27 O7 -16.7(8) . . . . ?
N4 C26 C27 O8 161.8(5) . . . . ?
N4 C26 C28 C29 -57.0(6) . . . . ?
N2 C11 C12 O2 -27.1(7) . . . . ?
N2 C11 C12 O3 152.9(5) . . . . ?
N2 C11 C13 C14 177.7(5) . . . . ?
C16 N3 C24 C19 2.2(5) . . . . ?
C16 N3 C24 C23 -178.1(4) . . . . ?
C16 C1 C2 C3 179.7(3) . . . . ?
C16 C17 C18 C19 1.4(6) . . . . ?
C16 C17 C18 C25 -178.1(4) . . . . ?
O4 C15 C14 C13 12.6(9) . . . . ?
C19 C24 C23 C22 0.7(6) . . . . ?
C19 C18 C25 O6 -44.9(7) . . . . ?
C19 C18 C25 N4 132.5(4) . . . . ?
C24 N3 C16 C1 -179.7(3) . . . . ?
C24 N3 C16 C17 -0.2(5) . . . . ?
C24 C19 C20 C21 -0.6(6) . . . . ?
C24 C19 C18 C17 0.5(5) . . . . ?
C24 C19 C18 C25 179.9(3) . . . . ?
C24 C23 C22 C21 -0.3(6) . . . . ?
C1 N1 C9 C4 0.0(6) . . . . ?
C1 N1 C9 C8 179.9(4) . . . . ?
C1 C16 C17 C18 177.9(3) . . . . ?
C17 C16 C1 N1 3.7(5) . . . . ?
C17 C16 C1 C2 -176.2(4) . . . . ?
C17 C18 C25 O6 134.6(5) . . . . ?
C17 C18 C25 N4 -48.1(6) . . . . ?
C9 N1 C1 C16 -178.9(3) . . . . ?
C9 N1 C1 C2 1.0(6) . . . . ?
C9 C4 C5 C6 1.2(6) . . . . ?
C9 C8 C7 C6 0.0(8) . . . . ?
C20 C19 C24 N3 179.4(4) . . . . ?
C20 C19 C24 C23 -0.3(5) . . . . ?
C20 C19 C18 C17 178.6(4) . . . . ?
C20 C19 C18 C25 -1.9(6) . . . . ?
C20 C21 C22 C23 -0.6(7) . . . . ?
C18 C19 C24 N3 -2.4(5) . . . . ?
C18 C19 C24 C23 178.0(4) . . . . ?
C18 C19 C20 C21 -178.7(4) . . . . ?
C3 C4 C5 C6 -179.6(4) . . . . ?
C25 N4 C26 C27 -81.3(6) . . . . ?
C25 N4 C26 C28 152.4(5) . . . . ?
C4 C9 C8 C7 1.8(7) . . . . ?
C4 C3 C2 C1 -1.6(6) . . . . ?
C4 C3 C10 O1 39.0(6) . . . . ?
C4 C3 C10 N2 -140.0(4) . . . . ?
C4 C5 C6 C7 0.5(8) . . . . ?
O5 C15 C14 C13 -167.6(5) . . . . ?
C2 C3 C4 C9 2.5(6) . . . . ?
C2 C3 C4 C5 -176.7(4) . . . . ?
C2 C3 C10 O1 -140.9(4) . . . . ?
C2 C3 C10 N2 40.1(6) . . . . ?
C10 N2 C11 C12 -70.5(6) . . . . ?
C10 N2 C11 C13 164.9(5) . . . . ?
C10 C3 C4 C9 -177.4(4) . . . . ?
C10 C3 C4 C5 3.4(6) . . . . ?
C10 C3 C2 C1 178.3(4) . . . . ?
C22 C21 C20 C19 1.1(6) . . . . ?
C26 N4 C25 O6 1.8(8) . . . . ?
C26 N4 C25 C18 -175.5(4) . . . . ?
C5 C6 C7 C8 -1.2(9) . . . . ?
C11 N2 C10 O1 -7.9(7) . . . . ?
C11 N2 C10 C3 171.2(4) . . . . ?
C11 C13 C14 C15 64.0(8) . . . . ?
C8 C9 C4 C3 178.4(4) . . . . ?
C8 C9 C4 C5 -2.4(6) . . . . ?
C27 C26 C28 C29 175.9(4) . . . . ?
C12 C11 C13 C14 55.0(7) . . . . ?
C30 C29 C28 C26 -172.5(5) . . . . ?
C13 C11 C12 O2 95.6(6) . . . . ?
C13 C11 C12 O3 -84.4(7) . . . . ?
C28 C26 C27 O7 109.6(7) . . . . ?
C28 C26 C27 O8 -71.9(6) . . . . ?
C28 C29 C30 O10 -12.7(8) . . . . ?
C28 C29 C30 O9 167.8(7) . . . . ?
